data_2200894
loop_
_publ_author_name
'Jackson, Roxanne Jean'
'Parvez, Masood'
'Nizami, Shaikh S.'
'Khan, Reem Y.'

_publ_section_title
;
 <i>N</i>-Phenyl-2-nitrobenzamide, an acridone alkaloid precursor
;
_journal_issue 3
_journal_name_full 'Acta Crystallographica Section E'
_journal_page_first o282
_journal_page_last o284
_journal_paper_doi 10.1107/S1600536802002489
_journal_volume 58
_journal_year 2002
_chemical_formula_iupac 'C13 H10 N2 O3'
_chemical_formula_moiety 'C13 H10 N2 O3'
_chemical_formula_sum 'C13 H10 N2 O3'
_chemical_formula_weight 242.23
_chemical_melting_point 427.0(10)
_chemical_name_common 2-Nitrobenzanilide
_chemical_name_systematic N-phenyl-2-nitrobenzamide
_space_group_IT_number 61
_symmetry_cell_setting orthorhombic
_symmetry_space_group_name_Hall '-P 2ac 2ab'
_symmetry_space_group_name_H-M 'P b c a'
_atom_sites_solution_hydrogens geom
_atom_sites_solution_primary direct
_atom_sites_solution_secondary difmap
_cell_angle_alpha 90.00
_cell_angle_beta 90.00
_cell_angle_gamma 90.00
_cell_formula_units_Z 8
_cell_length_a 7.94060(10)
_cell_length_b 9.4695(2)
_cell_length_c 31.1671(5)
_cell_measurement_reflns_used 2949
_cell_measurement_temperature 293(2)
_cell_measurement_theta_max 27.5
_cell_measurement_theta_min 1.0
_cell_volume 2343.56(7)
_computing_cell_refinement 'HKL DENZO (Otwinowski & Minor, 1997)'
_computing_data_collection 'COLLECT (Hooft, 1998)'
_computing_data_reduction 'SCALEPACK (Otwinowski & Minor, 1997)'
_computing_molecular_graphics 'TEXSAN (Molecular Structure Corportaion, 1994)'
_computing_publication_material 'SHELXL97 (Sheldrick, 1997)'
_computing_structure_refinement 'SHELXL97 (Sheldrick, 1997)'
_computing_structure_solution 'SAPI91 (Fan, 1991)'
_diffrn_ambient_temperature 293(2)
_diffrn_measured_fraction_theta_full .98
_diffrn_measured_fraction_theta_max .98
_diffrn_measurement_device_type 'Nonius KappaCCD'
_diffrn_measurement_method \w-2\f
_diffrn_radiation_monochromator graphite
_diffrn_radiation_source 'fine-focus sealed tube'
_diffrn_radiation_type MoK\a
_diffrn_radiation_wavelength .71073
_diffrn_reflns_av_R_equivalents .022
_diffrn_reflns_av_sigmaI/netI .036
_diffrn_reflns_limit_h_max 10
_diffrn_reflns_limit_h_min -10
_diffrn_reflns_limit_k_max 12
_diffrn_reflns_limit_k_min -12
_diffrn_reflns_limit_l_max 40
_diffrn_reflns_limit_l_min -40
_diffrn_reflns_number 4857
_diffrn_reflns_theta_full 27.5
_diffrn_reflns_theta_max 27.5
_diffrn_reflns_theta_min 3.8
_diffrn_standards_decay_% <0.1
_exptl_absorpt_coefficient_mu .10
_exptl_absorpt_correction_T_max .99
_exptl_absorpt_correction_T_min .97
_exptl_absorpt_correction_type 'Multi-scan method'
_exptl_absorpt_process_details '(SORTAV: Blessing, 1995, 1997)'
_exptl_crystal_colour colorless
_exptl_crystal_density_diffrn 1.373
_exptl_crystal_density_meas ?
_exptl_crystal_density_method 'not measured'
_exptl_crystal_description prismatic
_exptl_crystal_F_000 1008
_exptl_crystal_size_max .32
_exptl_crystal_size_mid .17
_exptl_crystal_size_min .15
_refine_diff_density_max .14
_refine_diff_density_min -.16
_refine_ls_extinction_coef .035(6)
_refine_ls_extinction_expression Fc^*^=kFc[1+0.001xFc^2^\l^3^/sin(2\q)]^-1/4^
_refine_ls_extinction_method SHELXL
_refine_ls_goodness_of_fit_ref 1.06
_refine_ls_hydrogen_treatment constr
_refine_ls_matrix_type full
_refine_ls_number_parameters 164
_refine_ls_number_reflns 2639
_refine_ls_number_restraints 0
_refine_ls_restrained_S_all 1.06
_refine_ls_R_factor_all .063
_refine_ls_R_factor_gt .042
_refine_ls_shift/su_max <0.001
_refine_ls_shift/su_mean .00
_refine_ls_structure_factor_coef Fsqd
_refine_ls_weighting_details 'calc w = 1/[\s^2^(Fo^2^)+(0.065P)^2^+0.31P] where P = (Fo^2^+2Fc^2^)/3'
_refine_ls_weighting_scheme calc
_refine_ls_wR_factor_gt .115
_refine_ls_wR_factor_ref .128
_reflns_number_gt 1945
_reflns_number_total 2639
_reflns_threshold_expression I>2\s(I)
_cod_data_source_file cv6088.cif
_cod_data_source_block 3
_cod_depositor_comments
;
The following automatic conversions were performed:

'_chemical_melting_point' value '426-428 K' was changed to
'427.0(10)' - the average value was taken and precision was
estimated.

Automatic conversion script
Id: cif_fix_values 1646 2011-03-28 12:23:43Z adriana 

The following automatic conversions were performed:

'_chemical_melting_point' value '426-428 K' was changed to
'427.0(10)' - the average value was taken and precision was
estimated.

Automatic conversion script
Id: cif_fix_values 1715 2011-07-08 13:25:40Z adriana 

The following automatic conversions were performed:

'_exptl_crystal_density_meas' value 'not measured' was changed to '?'
- the value is perceived as not measured.

Automatic conversion script
Id: cif_fix_values 3008 2015-01-20 13:52:24Z robertas 
;
_cod_database_code 2200894
_cod_database_fobs_code 2200894

loop_
_symmetry_equiv_pos_as_xyz
'x, y, z'
'-x+1/2, -y, z+1/2'
'x+1/2, -y+1/2, -z'
'-x, y+1/2, -z+1/2'
'-x, -y, -z'
'x-1/2, y, -z-1/2'
'-x-1/2, y-1/2, z'
'x, -y-1/2, z-1/2'

loop_
_atom_site_label
_atom_site_fract_x
_atom_site_fract_y
_atom_site_fract_z
_atom_site_U_iso_or_equiv
_atom_site_adp_type
_atom_site_calc_flag
_atom_site_refinement_flags
_atom_site_occupancy
_atom_site_disorder_assembly
_atom_site_disorder_group
_atom_site_type_symbol
O1 .67464(14) .25815(9) .12636(4) .0575(3) Uani d . 1 . . O
O2 .81040(19) -.15887(15) .02559(5) .0861(5) Uani d . 1 . . O
O3 .87071(15) .04153(13) .05372(4) .0671(4) Uani d . 1 . . O
N1 .77326(17) -.05512(13) .04633(4) .0515(3) Uani d . 1 . . N
N2 .80030(15) .05103(11) .14434(4) .0444(3) Uani d . 1 . . N
H2 .7933 -.0389 .1410 .053 Uiso calc R 1 . . H
C1 .56302(18) .04938(13) .09612(4) .0406(3) Uani d . 1 . . C
C2 .39453(19) .06428(16) .10733(5) .0550(4) Uani d . 1 . . C
H2A .3649 .1262 .1292 .066 Uiso calc R 1 . . H
C3 .2705(2) -.0113(2) .08651(7) .0682(5) Uani d . 1 . . C
H3 .1583 .0010 .0942 .082 Uiso calc R 1 . . H
C4 .3113(2) -.1047(2) .05447(6) .0666(5) Uani d . 1 . . C
H4 .2273 -.1569 .0411 .080 Uiso calc R 1 . . H
C5 .4765(2) -.12086(17) .04223(5) .0567(4) Uani d . 1 . . C
H5 .5047 -.1834 .0204 .068 Uiso calc R 1 . . H
C6 .60025(18) -.04335(13) .06269(4) .0422(3) Uani d . 1 . . C
C7 .68841(17) .13027(13) .12274(5) .0406(3) Uani d . 1 . . C
C8 .92844(17) .10094(13) .17196(4) .0397(3) Uani d . 1 . . C
C9 1.0050(2) .23047(15) .16618(5) .0524(4) Uani d . 1 . . C
H9 .9736 .2880 .1434 .063 Uiso calc R 1 . . H
C10 1.1289(2) .27446(17) .19454(6) .0654(5) Uani d . 1 . . C
H10 1.1797 .3620 .1907 .078 Uiso calc R 1 . . H
C11 1.1772(2) .19029(18) .22815(6) .0650(5) Uani d . 1 . . C
H11 1.2595 .2208 .2472 .078 Uiso calc R 1 . . H
C12 1.1025(2) .05965(17) .23334(5) .0588(4) Uani d . 1 . . C
H12 1.1353 .0018 .2560 .071 Uiso calc R 1 . . H
C13 .9798(2) .01447(15) .20530(5) .0492(4) Uani d . 1 . . C
H13 .9315 -.0742 .2088 .059 Uiso calc R 1 . . H

loop_
_atom_site_aniso_label
_atom_site_aniso_U_11
_atom_site_aniso_U_22
_atom_site_aniso_U_33
_atom_site_aniso_U_12
_atom_site_aniso_U_13
_atom_site_aniso_U_23
O1 .0644(7) .0268(5) .0813(8) .0038(4) -.0136(6) -.0095(5)
O2 .0914(10) .0793(9) .0877(10) .0056(7) .0279(8) -.0350(7)
O3 .0525(7) .0706(8) .0782(8) -.0103(6) .0071(6) -.0048(6)
N1 .0571(8) .0501(7) .0474(7) .0016(6) .0041(6) -.0052(6)
N2 .0535(7) .0254(5) .0541(7) -.0007(5) -.0108(5) -.0064(4)
C1 .0432(8) .0298(6) .0488(7) .0017(5) -.0046(6) -.0015(5)
C2 .0467(9) .0514(8) .0669(10) .0075(7) -.0033(7) -.0115(7)
C3 .0427(9) .0787(12) .0831(12) -.0004(8) -.0076(8) -.0063(10)
C4 .0562(11) .0696(11) .0739(11) -.0136(8) -.0184(9) -.0073(9)
C5 .0672(11) .0510(8) .0518(9) -.0066(8) -.0107(7) -.0102(7)
C6 .0471(8) .0350(7) .0444(7) .0003(6) -.0025(6) -.0013(5)
C7 .0455(8) .0279(6) .0484(7) .0007(5) .0000(6) -.0047(5)
C8 .0418(7) .0332(6) .0440(7) .0030(5) -.0008(6) -.0085(5)
C9 .0586(9) .0403(8) .0582(9) -.0066(7) -.0121(7) .0013(6)
C10 .0621(10) .0458(9) .0883(13) -.0085(8) -.0219(9) -.0066(8)
C11 .0612(10) .0593(10) .0746(12) .0082(8) -.0261(9) -.0183(8)
C12 .0595(10) .0591(10) .0577(9) .0151(8) -.0126(8) -.0017(7)
C13 .0495(9) .0400(7) .0582(9) .0054(6) -.0011(7) .0005(6)

loop_
_atom_type_symbol
_atom_type_description
_atom_type_scat_dispersion_real
_atom_type_scat_dispersion_imag
_atom_type_scat_source
C C .0033 .0016 'International Tables Vol C Tables 4.2.6.8 and 6.1.1.4'
H H .0000 .0000 'International Tables Vol C Tables 4.2.6.8 and 6.1.1.4'
N N .0061 .0033 'International Tables Vol C Tables 4.2.6.8 and 6.1.1.4'
O O .0106 .0060 'International Tables Vol C Tables 4.2.6.8 and 6.1.1.4'

loop_
_geom_angle_atom_site_label_1
_geom_angle_atom_site_label_2
_geom_angle_atom_site_label_3
_geom_angle
_geom_angle_publ_flag
O2 N1 O3 123.65(14) y
O2 N1 C6 118.28(13) y
O3 N1 C6 118.05(12) y
C7 N2 C8 126.45(11) y
C7 N2 H2 116.8 n
C8 N2 H2 116.8 n
C2 C1 C6 117.12(13) n
C2 C1 C7 116.51(12) n
C6 C1 C7 126.31(13) n
C3 C2 C1 121.07(15) n
C3 C2 H2A 119.5 n
C1 C2 H2A 119.5 n
C4 C3 C2 120.52(17) n
C4 C3 H3 119.7 n
C2 C3 H3 119.7 n
C3 C4 C5 119.95(15) n
C3 C4 H4 120.0 n
C5 C4 H4 120.0 n
C4 C5 C6 119.41(15) n
C4 C5 H5 120.3 n
C6 C5 H5 120.3 n
C5 C6 C1 121.89(15) n
C5 C6 N1 117.66(13) n
C1 C6 N1 120.35(13) n
O1 C7 N2 124.52(13) n
O1 C7 C1 119.75(12) n
N2 C7 C1 115.42(11) n
C9 C8 C13 119.57(13) n
C9 C8 N2 122.29(13) n
C13 C8 N2 118.13(12) n
C8 C9 C10 119.73(15) n
C8 C9 H9 120.1 n
C10 C9 H9 120.1 n
C11 C10 C9 120.74(16) n
C11 C10 H10 119.6 n
C9 C10 H10 119.6 n
C10 C11 C12 119.31(15) n
C10 C11 H11 120.3 n
C12 C11 H11 120.3 n
C13 C12 C11 120.53(15) n
C13 C12 H12 119.7 n
C11 C12 H12 119.7 n
C12 C13 C8 120.08(14) n
C12 C13 H13 120.0 n
C8 C13 H13 120.0 n

loop_
_geom_bond_atom_site_label_1
_geom_bond_atom_site_label_2
_geom_bond_site_symmetry_2
_geom_bond_distance
_geom_bond_publ_flag
O1 C7 . 1.2212(15) y
O2 N1 . 1.2124(16) y
O3 N1 . 1.2205(17) y
N1 C6 . 1.470(2) y
N2 C7 . 1.3436(17) y
N2 C8 . 1.4142(17) y
N2 H2 . .8600 n
C1 C2 . 1.390(2) n
C1 C6 . 1.3942(19) n
C1 C7 . 1.5056(19) n
C2 C3 . 1.380(2) n
C2 H2A . .9300 n
C3 C4 . 1.372(3) n
C3 H3 . .9300 n
C4 C5 . 1.375(3) n
C4 H4 . .9300 n
C5 C6 . 1.383(2) n
C5 H5 . .9300 n
C8 C9 . 1.3808(19) n
C8 C13 . 1.385(2) n
C9 C10 . 1.387(2) n
C9 H9 . .9300 n
C10 C11 . 1.371(2) n
C10 H10 . .9300 n
C11 C12 . 1.382(3) n
C11 H11 . .9300 n
C12 C13 . 1.376(2) n
C12 H12 . .9300 n
C13 H13 . .9300 n

loop_
_geom_hbond_atom_site_label_D
_geom_hbond_atom_site_label_H
_geom_hbond_atom_site_label_A
_geom_hbond_site_symmetry_A
_geom_hbond_distance_DH
_geom_hbond_distance_HA
_geom_hbond_distance_DA
_geom_hbond_angle_DHA
N2 H2 O1 7_755 .86 1.99 2.8364(13) 167

loop_
_geom_torsion_atom_site_label_1
_geom_torsion_atom_site_label_2
_geom_torsion_atom_site_label_3
_geom_torsion_atom_site_label_4
_geom_torsion
_geom_torsion_publ_flag
C6 C1 C2 C3 .9(2) n
C7 C1 C2 C3 -176.39(15) n
C1 C2 C3 C4 .8(3) n
C2 C3 C4 C5 -1.5(3) n
C3 C4 C5 C6 .5(3) n
C4 C5 C6 C1 1.2(2) n
C4 C5 C6 N1 -175.15(15) n
C2 C1 C6 C5 -1.9(2) n
C7 C1 C6 C5 175.05(13) n
C2 C1 C6 N1 174.38(13) n
C7 C1 C6 N1 -8.7(2) n
O2 N1 C6 C5 -22.0(2) n
O3 N1 C6 C5 156.65(14) n
O2 N1 C6 C1 161.55(14) n
O3 N1 C6 C1 -19.8(2) n
C8 N2 C7 O1 -5.3(2) n
C8 N2 C7 C1 -178.92(13) n
C2 C1 C7 O1 -56.26(19) n
C6 C1 C7 O1 126.76(16) n
C2 C1 C7 N2 117.69(15) n
C6 C1 C7 N2 -59.29(19) n
C7 N2 C8 C9 -30.2(2) n
C7 N2 C8 C13 151.10(14) n
C13 C8 C9 C10 -1.9(2) n
N2 C8 C9 C10 179.39(14) n
C8 C9 C10 C11 .5(3) n
C9 C10 C11 C12 .7(3) n
C10 C11 C12 C13 -.4(3) n
C11 C12 C13 C8 -1.0(2) n
C9 C8 C13 C12 2.2(2) n
N2 C8 C13 C12 -179.05(14) n

loop_
_cod_related_entry_id
_cod_related_entry_database
_cod_related_entry_code
1 ChemSpider 628486
